data_9011142
loop_
_publ_author_name
'Shannon, R. D.'
'Calvo, C.'

_publ_section_title
;
 Crystal structure of Cu5V2O10
;
_journal_name_full 'Acta Crystallographica, Section B'
_journal_page_first 1338
_journal_page_last 1345
_journal_paper_doi 10.1107/S0567740873004474
_journal_volume 29
_journal_year 1973
_chemical_compound_source Synthetic
_chemical_formula_sum 'Cu5 O10 V2'
_chemical_name_mineral Stoiberite
_space_group_IT_number 14
_symmetry_space_group_name_Hall '-P 2ybc'
_symmetry_space_group_name_H-M 'P 1 21/c 1'
_cell_angle_alpha 90
_cell_angle_beta 108.09
_cell_angle_gamma 90
_cell_length_a 8.393
_cell_length_b 6.0652
_cell_length_c 16.156
_cell_formula_units_Z 4
_cell_volume 781.772
_database_code_amcsd 0009480
_exptl_crystal_density_diffrn 4.925
_cod_original_formula_sum 'Cu5 V2 O10'
_cod_database_code 9011142

loop_
_space_group_symop_operation_xyz
x,y,z
x,1/2-y,1/2+z
-x,1/2+y,1/2-z
-x,-y,-z

loop_
_atom_site_aniso_label
_atom_site_aniso_U_11
_atom_site_aniso_U_22
_atom_site_aniso_U_33
_atom_site_aniso_U_12
_atom_site_aniso_U_13
_atom_site_aniso_U_23
Cu1 0.00680 0.00850 0.00960 -0.00100 0.00260 -0.00360
Cu2 0.00660 0.01010 0.00720 0.00080 0.00190 0.00290
Cu3 0.00650 0.02230 0.00620 -0.00020 0.00150 0.00300
Cu4 0.01160 0.00850 0.00870 0.00330 0.00460 0.00280
Cu5 0.00480 0.02190 0.00790 0.00140 0.00190 0.00340
V1 0.00500 0.00600 0.00560 0.00000 0.00130 -0.00140
V2 0.00520 0.00650 0.00700 0.00010 0.00210 0.00100
O1 0.01040 0.01640 0.00540 -0.00150 0.00000 0.00020
O2 0.00670 0.01800 0.00860 -0.00050 0.00090 -0.00040
O3 0.00670 0.01730 0.02210 0.00200 0.00430 -0.00620
O4 0.01410 0.01350 0.00700 -0.00220 0.00180 -0.00130
O5 0.01110 0.02030 0.01560 -0.00080 0.00700 0.00030
O6 0.00860 0.00820 0.01000 0.00270 0.00400 0.00130
O7 0.01510 0.00940 0.01060 -0.00180 0.00550 0.00110
O8 0.00830 0.02410 0.00860 0.00180 0.00270 0.00200
O9 0.01010 0.00910 0.00700 -0.00140 0.00300 0.00200
O10 0.00860 0.01160 0.00740 0.00100 0.00320 0.00080

loop_
_atom_site_label
_atom_site_fract_x
_atom_site_fract_y
_atom_site_fract_z
Cu1 0.06052 -0.05305 0.10166
Cu2 0.26391 0.24380 0.48448
Cu3 0.16051 0.18317 0.28887
Cu4 0.04069 0.45348 0.09186
Cu5 0.37081 0.22379 0.17954
V1 0.43036 0.71053 0.09887
V2 0.21585 0.69313 0.32889
O1 0.40260 0.19610 0.30480
O2 0.49100 0.25460 0.48200
O3 0.29300 0.92130 0.09830
O4 0.32080 0.45820 0.08490
O5 0.40330 0.68530 0.31610
O6 0.17520 0.46100 0.38670
O7 0.18780 0.93710 0.37780
O8 0.07600 0.68540 0.22360
O9 0.13450 0.21310 0.16680
O10 0.03150 0.21160 0.47640

loop_
_cod_related_entry_id
_cod_related_entry_database
_cod_related_entry_code
1 AMCSD 0009480
